data_1568270
loop_
_publ_author_name
'Lee, Areum'
'Yang, Ju Ho'
'Oh, Ju Hyun'
'Hay, Benjamin P.'
'Lee, Kyounghoon'
'Lynch, Vincent M.'
'Sessler, Jonathan L.'
'Kim, Sung Kuk'

_publ_section_title
;
 Cyclo[2]carbazole[2]pyrrole: a preorganized calix[4]pyrrole analogue.
;
_journal_issue 5
_journal_name_full 'Chemical science'
_journal_page_first 1218
_journal_page_last 1226
_journal_paper_doi 10.1039/d2sc06376j
_journal_volume 14
_journal_year 2023
_chemical_formula_moiety 'C60 H68 N4 O8'
_chemical_formula_sum 'C60 H68 N4 O8'
_chemical_formula_weight 973.18
_space_group_crystal_system monoclinic
_space_group_IT_number 14
_space_group_name_Hall '-P 2ybc'
_space_group_name_H-M_alt 'P 1 21/c 1'
_atom_sites_solution_hydrogens geom
_atom_sites_solution_primary dual
_audit_creation_date 2022-09-28
_audit_creation_method
;
Olex2 1.3
(compiled 2020.11.12 svn.r5f609507 for OlexSys, GUI svn.r6408)
;
_audit_update_record
;
2022-11-14 deposited with the CCDC.	2023-01-11 downloaded from the CCDC.
;
_cell_angle_alpha 90
_cell_angle_beta 107.1160(10)
_cell_angle_gamma 90
_cell_formula_units_Z 4
_cell_length_a 15.9159(3)
_cell_length_b 21.2730(4)
_cell_length_c 18.6760(3)
_cell_measurement_reflns_used 9703
_cell_measurement_temperature 173.15
_cell_measurement_theta_max 26.34
_cell_measurement_theta_min 2.22
_cell_volume 6043.25(19)
_computing_molecular_graphics 'Olex2 1.3 (Dolomanov et al., 2009)'
_computing_publication_material 'Olex2 1.3 (Dolomanov et al., 2009)'
_computing_structure_refinement 'SHELXL 2018/3 (Sheldrick, 2015)'
_computing_structure_solution 'SHELXT 2018/2 (Sheldrick, 2018)'
_diffrn_ambient_temperature 173.15
_diffrn_measured_fraction_theta_full 1.000
_diffrn_measured_fraction_theta_max 0.994
_diffrn_measurement_device_type 'Bruker APEX-II CCD'
_diffrn_measurement_method '\f and \w scans'
_diffrn_radiation_type MoK\a
_diffrn_radiation_wavelength 0.71073
_diffrn_reflns_av_R_equivalents 0.0423
_diffrn_reflns_av_unetI/netI 0.0317
_diffrn_reflns_Laue_measured_fraction_full 1.000
_diffrn_reflns_Laue_measured_fraction_max 0.994
_diffrn_reflns_limit_h_max 21
_diffrn_reflns_limit_h_min -21
_diffrn_reflns_limit_k_max 28
_diffrn_reflns_limit_k_min -28
_diffrn_reflns_limit_l_max 21
_diffrn_reflns_limit_l_min -24
_diffrn_reflns_number 169247
_diffrn_reflns_point_group_measured_fraction_full 1.000
_diffrn_reflns_point_group_measured_fraction_max 0.994
_diffrn_reflns_theta_full 25.242
_diffrn_reflns_theta_max 28.318
_diffrn_reflns_theta_min 1.489
_diffrn_source_current 18.0
_diffrn_source_power 0.9
_diffrn_source_voltage 50.0
_diffrn_standards_number 0
_exptl_absorpt_coefficient_mu 0.071
_exptl_absorpt_correction_T_max 0.7457
_exptl_absorpt_correction_T_min 0.7114
_exptl_absorpt_correction_type none
_exptl_absorpt_process_details
;
SADABS-2014/5 (Bruker,2014/5) was used for absorption correction.
wR2(int) was 0.0850 before and 0.0508 after correction.
The Ratio of minimum to maximum transmission is 0.9540.
The \l/2 correction factor is 0.00150.
;
_exptl_crystal_colour yellow
_exptl_crystal_colour_primary yellow
_exptl_crystal_density_diffrn 1.070
_exptl_crystal_description Block
_exptl_crystal_F_000 2080
_exptl_crystal_size_max 0.412
_exptl_crystal_size_mid 0.327
_exptl_crystal_size_min 0.289
_refine_diff_density_max 0.583
_refine_diff_density_min -0.604
_refine_diff_density_rms 0.054
_refine_ls_extinction_method none
_refine_ls_goodness_of_fit_ref 1.042
_refine_ls_hydrogen_treatment constr
_refine_ls_matrix_type full
_refine_ls_number_parameters 729
_refine_ls_number_reflns 14976
_refine_ls_number_restraints 12
_refine_ls_restrained_S_all 1.044
_refine_ls_R_factor_all 0.0894
_refine_ls_R_factor_gt 0.0631
_refine_ls_shift/su_max 0.000
_refine_ls_shift/su_mean 0.000
_refine_ls_structure_factor_coef Fsqd
_refine_ls_weighting_details 'w=1/[\s^2^(Fo^2^)+(0.0845P)^2^+3.3588P] where P=(Fo^2^+2Fc^2^)/3'
_refine_ls_weighting_scheme calc
_refine_ls_wR_factor_gt 0.1663
_refine_ls_wR_factor_ref 0.1846
_reflns_Friedel_coverage 0.000
_reflns_number_gt 10470
_reflns_number_total 14976
_reflns_threshold_expression 'I > 2\s(I)'
_cod_data_source_file d2sc06376j2.cif
_cod_data_source_block lar-mc1
_cod_depositor_comments 'Adding full bibliography for 1568270--1568271.cif.'
_cod_database_code 1568270
_shelx_shelxl_version_number 2018/3
_shelx_space_group_comment
;
The symmetry employed for this shelxl refinement is uniquely defined
by the following loop, which should always be used as a source of
symmetry information in preference to the above space-group names.
They are only intended as comments.
;
_shelx_estimated_absorpt_t_max 0.980
_shelx_estimated_absorpt_t_min 0.971
_olex2_refinement_description
;
1. Fixed Uiso
 At 1.2 times of:
  All C(H) groups, All C(H,H) groups, All C(H,H,H,H) groups, All N(H) groups
 At 1.5 times of:
  All C(H,H,H) groups
2. Restrained distances
 C37-C38 = C37-C39 = C37-C40 = C37-C38A = C37-C39A = C37-C40A
 1.54 with sigma of 0.01
 C7-C8 = C7-C9 = C7-C10 = C7-C8A = C7-C9A = C7-C10A
 1.54 with sigma of 0.01
3. Uiso/Uaniso restraints and constraints
Uanis(C29) = Uanis(C30) = Uanis(C29A) = Uanis(C30A)
Uanis(C48) = Uanis(C48A) = Uanis(C49) = Uanis(C49A) = Uanis(C50) = Uanis(C50A)
Uanis(C59) = Uanis(C60) = Uanis(C60A)
4. Others
 Sof(C8A)=Sof(H8AA)=Sof(H8AB)=Sof(H8AC)=Sof(C9A)=Sof(H9AA)=Sof(H9AB)=Sof(H9AC)=
 Sof(C10A)=Sof(H10D)=Sof(H10E)=Sof(H10F)=1-FVAR(1)
 Sof(C8)=Sof(H8A)=Sof(H8B)=Sof(H8C)=Sof(C9)=Sof(H9A)=Sof(H9B)=Sof(H9C)=
 Sof(C10)=Sof(H10A)=Sof(H10B)=Sof(H10C)=FVAR(1)
 Sof(C38A)=Sof(H38D)=Sof(H38E)=Sof(H38F)=Sof(C39A)=Sof(H39D)=Sof(H39E)=
 Sof(H39F)=Sof(C40A)=Sof(H40D)=Sof(H40E)=Sof(H40F)=1-FVAR(2)
 Sof(C38)=Sof(H38A)=Sof(H38B)=Sof(H38C)=Sof(C39)=Sof(H39A)=Sof(H39B)=Sof(H39C)=
 Sof(C40)=Sof(H40A)=Sof(H40B)=Sof(H40C)=FVAR(2)
 Sof(C29A)=Sof(H29C)=Sof(H29D)=Sof(C30A)=Sof(H30D)=Sof(H30E)=Sof(H30F)=1-FVAR(3)
 Sof(C29)=Sof(H29A)=Sof(H29B)=Sof(C30)=Sof(H30A)=Sof(H30B)=Sof(H30C)=FVAR(3)
 Sof(C48A)=Sof(H48D)=Sof(H48E)=Sof(H48F)=Sof(C49A)=Sof(H49D)=Sof(H49E)=
 Sof(H49F)=Sof(C50A)=Sof(H50D)=Sof(H50E)=Sof(H50F)=1-FVAR(4)
 Sof(C48)=Sof(H48A)=Sof(H48B)=Sof(H48C)=Sof(C49)=Sof(H49A)=Sof(H49B)=Sof(H49C)=
 Sof(C50)=Sof(H50A)=Sof(H50B)=Sof(H50C)=FVAR(4)
 Sof(H59C)=Sof(H59D)=Sof(C60A)=Sof(H60D)=Sof(H60E)=Sof(H60F)=1-FVAR(5)
 Sof(H59A)=Sof(H59B)=Sof(C60)=Sof(H60A)=Sof(H60B)=Sof(H60C)=FVAR(5)
5.a Secondary CH2 refined with riding coordinates:
 C56(H56A,H56B), C26(H26A,H26B), C59(H59A,H59B), C59(H59C,H59D), C29(H29A,
 H29B), C29A(H29C,H29D)
5.b Aromatic/amide H refined with riding coordinates:
 N2(H2), N1(H1), N4(H4), N3(H3), C3(H3A), C1(H1A), C14(H14), C32(H32),
 C16(H16), C44(H44), C46(H46), C34(H34)
5.c Idealised Me refined as rotating group:
 C27(H27A,H27B,H27C), C20(H20A,H20B,H20C), C18(H18A,H18B,H18C), C57(H57A,H57B,
 H57C), C19(H19A,H19B,H19C), C8(H8A,H8B,H8C), C9(H9A,H9B,H9C), C10(H10A,H10B,
 H10C), C38(H38A,H38B,H38C), C39(H39A,H39B,H39C), C40(H40A,H40B,H40C), C30(H30A,
 H30B,H30C), C48(H48A,H48B,H48C), C49(H49A,H49B,H49C), C50(H50A,H50B,H50C),
 C60(H60A,H60B,H60C), C8A(H8AA,H8AB,H8AC), C9A(H9AA,H9AB,H9AC), C10A(H10D,H10E,
 H10F), C38A(H38D,H38E,H38F), C39A(H39D,H39E,H39F), C40A(H40D,H40E,H40F),
 C30A(H30D,H30E,H30F), C48A(H48D,H48E,H48F), C49A(H49D,H49E,H49F), C50A(H50D,
 H50E,H50F), C60A(H60D,H60E,H60F)
;
_smtbx_masks_void_probe_radius 1.2
_smtbx_masks_void_truncation_radius 1.2
_olex2_submission_special_instructions 'No special instructions were received'

loop_
_space_group_symop_operation_xyz
'x, y, z'
'-x, y+1/2, -z+1/2'
'-x, -y, -z'
'x, -y-1/2, z-1/2'

loop_
_atom_site_label
_atom_site_type_symbol
_atom_site_fract_x
_atom_site_fract_y
_atom_site_fract_z
_atom_site_U_iso_or_equiv
_atom_site_adp_type
_atom_site_occupancy
_atom_site_site_symmetry_order
_atom_site_calc_flag
_atom_site_refinement_flags_posn
_atom_site_refinement_flags_adp
_atom_site_refinement_flags_occupancy
_atom_site_disorder_assembly
_atom_site_disorder_group
N2 N 0.63026(9) 0.57989(7) 0.28468(8) 0.0243(3) Uani 1 1 d . . . . .
H2 H 0.643695 0.619440 0.296485 0.029 Uiso 1 1 calc R U . . .
O7 O 0.83994(10) 0.67982(8) 0.71278(7) 0.0433(4) Uani 1 1 d . . . . .
N1 N 0.58656(9) 0.65009(7) 0.41674(8) 0.0260(3) Uani 1 1 d . . . . .
H1 H 0.637956 0.632965 0.420257 0.031 Uiso 1 1 calc R U . . .
N4 N 0.76530(9) 0.71687(7) 0.47063(8) 0.0270(3) Uani 1 1 d . . . . .
H4 H 0.736253 0.717242 0.422595 0.032 Uiso 1 1 calc R U . . .
O3 O 0.72895(10) 0.74837(8) 0.68914(8) 0.0484(4) Uani 1 1 d . . . . .
N3 N 0.81561(9) 0.62563(7) 0.35669(8) 0.0276(3) Uani 1 1 d . . . . .
H3 H 0.776151 0.616045 0.379480 0.033 Uiso 1 1 calc R U . . .
O6 O 0.64733(14) 0.37612(7) 0.26484(11) 0.0616(5) Uani 1 1 d . . . . .
O5 O 0.47989(13) 0.43708(9) 0.33633(11) 0.0656(5) Uani 1 1 d . . . . .
O2 O 0.71308(15) 0.41352(8) 0.18474(13) 0.0752(6) Uani 1 1 d . . . . .
C21 C 0.55763(11) 0.54975(8) 0.29363(9) 0.0252(3) Uani 1 1 d . . . . .
C5 C 0.57218(11) 0.70121(8) 0.45728(9) 0.0253(4) Uani 1 1 d . . . . .
C24 C 0.67898(11) 0.54014(8) 0.25491(9) 0.0250(3) Uani 1 1 d . . . . .
C54 C 0.72815(11) 0.72713(8) 0.52710(9) 0.0259(4) Uani 1 1 d . . . . .
C12 C 0.50640(11) 0.63040(8) 0.36967(9) 0.0247(3) Uani 1 1 d . . . . .
C31 C 0.75826(11) 0.56328(8) 0.23820(10) 0.0259(4) Uani 1 1 d . . . . .
C6 C 0.48155(11) 0.71452(8) 0.43690(9) 0.0262(4) Uani 1 1 d . . . . .
C4 C 0.63287(11) 0.73898(9) 0.50898(9) 0.0258(4) Uani 1 1 d . . . . .
C36 C 0.81705(11) 0.60354(9) 0.28730(9) 0.0262(4) Uani 1 1 d . . . . .
C42 C 0.88673(11) 0.66532(9) 0.38411(9) 0.0270(4) Uani 1 1 d . . . . .
C13 C 0.48826(11) 0.58399(8) 0.31438(9) 0.0252(3) Uani 1 1 d . . . . .
C3 C 0.59970(11) 0.79019(9) 0.53777(10) 0.0290(4) Uani 1 1 d . . . . .
H3A H 0.639723 0.816049 0.573447 0.035 Uiso 1 1 calc R U . . .
C1 C 0.45095(11) 0.76669(9) 0.46666(10) 0.0290(4) Uani 1 1 d . . . . .
H1A H 0.389747 0.775517 0.452616 0.035 Uiso 1 1 calc R U . . .
C11 C 0.43885(11) 0.66808(8) 0.38139(10) 0.0266(4) Uani 1 1 d . . . . .
C14 C 0.40005(12) 0.57414(9) 0.27503(10) 0.0287(4) Uani 1 1 d . . . . .
H14 H 0.386254 0.542470 0.237507 0.034 Uiso 1 1 calc R U . . .
C2 C 0.50959(12) 0.80592(9) 0.51684(10) 0.0288(4) Uani 1 1 d . . . . .
C41 C 0.93554(11) 0.66844(9) 0.33217(10) 0.0292(4) Uani 1 1 d . . . . .
C53 C 0.79495(11) 0.72178(9) 0.59404(10) 0.0284(4) Uani 1 1 d . . . . .
C51 C 0.85403(11) 0.70593(9) 0.49904(10) 0.0284(4) Uani 1 1 d . . . . .
C32 C 0.77508(12) 0.54978(9) 0.17061(10) 0.0289(4) Uani 1 1 d . . . . .
H32 H 0.736512 0.522010 0.136431 0.035 Uiso 1 1 calc R U . . .
C43 C 0.91034(11) 0.70112(9) 0.44966(9) 0.0279(4) Uani 1 1 d . . . . .
C22 C 0.56108(12) 0.48868(9) 0.27112(10) 0.0296(4) Uani 1 1 d . . . . .
C16 C 0.35142(11) 0.65642(9) 0.34095(10) 0.0296(4) Uani 1 1 d . . . . .
H16 H 0.305916 0.681355 0.349721 0.036 Uiso 1 1 calc R U . . .
C15 C 0.33050(11) 0.60856(9) 0.28793(10) 0.0297(4) Uani 1 1 d . . . . .
C45 C 1.04044(12) 0.73723(10) 0.41549(10) 0.0326(4) Uani 1 1 d . . . . .
C55 C 0.78359(12) 0.71980(10) 0.66925(10) 0.0308(4) Uani 1 1 d . . . . .
C33 C 0.84657(12) 0.57545(9) 0.15085(10) 0.0317(4) Uani 1 1 d . . . . .
O1 O 0.45648(16) 0.40927(10) 0.21823(12) 0.0839(7) Uani 1 1 d . . . . .
C35 C 0.88937(11) 0.62949(9) 0.26923(10) 0.0290(4) Uani 1 1 d . . . . .
C23 C 0.63730(12) 0.48216(9) 0.24610(10) 0.0294(4) Uani 1 1 d . . . . .
C44 C 0.98762(12) 0.73558(10) 0.46409(10) 0.0314(4) Uani 1 1 d . . . . .
H44 H 1.005797 0.759284 0.509132 0.038 Uiso 1 1 calc R U . . .
C46 C 1.01204(12) 0.70448(10) 0.34841(10) 0.0332(4) Uani 1 1 d . . . . .
H46 H 1.044839 0.706613 0.313422 0.040 Uiso 1 1 calc R U . . .
C52 C 0.87428(11) 0.70794(9) 0.57587(10) 0.0296(4) Uani 1 1 d . . . . .
C34 C 0.90325(12) 0.61567(10) 0.20062(10) 0.0330(4) Uani 1 1 d . . . . .
H34 H 0.951560 0.633850 0.188032 0.040 Uiso 1 1 calc R U . . .
C25 C 0.67014(13) 0.42223(9) 0.22620(12) 0.0363(4) Uani 1 1 d . . . . .
C17 C 0.23402(12) 0.59461(10) 0.24444(11) 0.0374(5) Uani 1 1 d . . . . .
C47 C 1.12881(12) 0.77198(11) 0.43846(11) 0.0391(5) Uani 1 1 d . . . . .
C28 C 0.49450(14) 0.44036(9) 0.27062(13) 0.0399(5) Uani 1 1 d . . . . .
C56 C 0.83788(16) 0.67232(12) 0.78935(11) 0.0474(5) Uani 1 1 d . . . . .
H56A H 0.777478 0.662622 0.790554 0.057 Uiso 1 1 calc R U . . .
H56B H 0.857825 0.711326 0.818276 0.057 Uiso 1 1 calc R U . . .
C26 C 0.6600(2) 0.31191(10) 0.24520(16) 0.0583(7) Uani 1 1 d . . . . .
H26A H 0.720356 0.305759 0.241888 0.070 Uiso 1 1 calc R U . . .
H26B H 0.617626 0.300848 0.196338 0.070 Uiso 1 1 calc R U . . .
C27 C 0.6449(2) 0.27261(12) 0.30592(17) 0.0638(7) Uani 1 1 d . . . . .
H27A H 0.643487 0.228177 0.291767 0.096 Uiso 1 1 calc R U . . .
H27B H 0.588696 0.284184 0.313822 0.096 Uiso 1 1 calc R U . . .
H27C H 0.692594 0.279521 0.352277 0.096 Uiso 1 1 calc R U . . .
C20 C 0.18459(18) 0.65576(15) 0.21364(19) 0.0737(9) Uani 1 1 d . . . . .
H20A H 0.122956 0.646035 0.187644 0.110 Uiso 1 1 calc R U . . .
H20B H 0.211772 0.675461 0.178512 0.110 Uiso 1 1 calc R U . . .
H20C H 0.187604 0.684659 0.255188 0.110 Uiso 1 1 calc R U . . .
C18 C 0.22544(17) 0.55277(19) 0.17684(18) 0.0869(12) Uani 1 1 d . . . . .
H18A H 0.254678 0.512514 0.193312 0.130 Uiso 1 1 calc R U . . .
H18B H 0.253020 0.573378 0.142553 0.130 Uiso 1 1 calc R U . . .
H18C H 0.163084 0.545410 0.151015 0.130 Uiso 1 1 calc R U . . .
C57 C 0.8983(2) 0.61937(16) 0.82141(16) 0.0766(9) Uani 1 1 d . . . . .
H57A H 0.877994 0.581265 0.791897 0.115 Uiso 1 1 calc R U . . .
H57B H 0.898794 0.612176 0.873376 0.115 Uiso 1 1 calc R U . . .
H57C H 0.957764 0.629785 0.820096 0.115 Uiso 1 1 calc R U . . .
C19 C 0.18846(19) 0.56564(19) 0.29742(18) 0.0847(11) Uani 1 1 d . . . . .
H19A H 0.126081 0.559245 0.270858 0.127 Uiso 1 1 calc R U . . .
H19B H 0.194102 0.593877 0.340046 0.127 Uiso 1 1 calc R U . . .
H19C H 0.215799 0.525119 0.315544 0.127 Uiso 1 1 calc R U . . .
O8 O 0.99869(11) 0.64538(9) 0.61431(9) 0.0614(5) Uani 1 1 d . . . . .
C58 C 0.96341(12) 0.69923(11) 0.62848(10) 0.0357(4) Uani 1 1 d . . . . .
O4 O 1.00077(10) 0.73532(9) 0.67608(9) 0.0575(5) Uani 1 1 d . . . . .
C59 C 1.0892(3) 0.6332(2) 0.6571(2) 0.1252(16) Uani 1 1 d . . . . .
H59A H 1.092556 0.621726 0.709226 0.150 Uiso 0.711(6) 1 calc R U P A 1
H59B H 1.125320 0.671355 0.658393 0.150 Uiso 0.711(6) 1 calc R U P A 1
H59C H 1.107975 0.658504 0.703619 0.150 Uiso 0.289(6) 1 calc R U P A 2
H59D H 1.130507 0.639705 0.627154 0.150 Uiso 0.289(6) 1 calc R U P A 2
C37 C 0.85943(13) 0.55952(10) 0.07454(11) 0.0396(5) Uani 1 1 d D . . . .
C7 C 0.47876(13) 0.86567(10) 0.54680(12) 0.0381(5) Uani 1 1 d D . . . .
C8 C 0.3811(2) 0.8729(2) 0.5235(3) 0.0597(16) Uani 0.627(7) 1 d D . P B 1
H8A H 0.365523 0.910911 0.546365 0.090 Uiso 0.627(7) 1 calc R U P B 1
H8B H 0.354633 0.836155 0.539997 0.090 Uiso 0.627(7) 1 calc R U P B 1
H8C H 0.359145 0.876382 0.468813 0.090 Uiso 0.627(7) 1 calc R U P B 1
C9 C 0.5227(5) 0.9205(2) 0.5200(6) 0.110(3) Uani 0.627(7) 1 d D . P B 1
H9A H 0.501759 0.922669 0.465152 0.165 Uiso 0.627(7) 1 calc R U P B 1
H9B H 0.586597 0.914377 0.536220 0.165 Uiso 0.627(7) 1 calc R U P B 1
H9C H 0.508226 0.959669 0.541197 0.165 Uiso 0.627(7) 1 calc R U P B 1
C10 C 0.5113(4) 0.8626(3) 0.6328(2) 0.088(3) Uani 0.627(7) 1 d D . P B 1
H10A H 0.488455 0.898745 0.653715 0.132 Uiso 0.627(7) 1 calc R U P B 1
H10B H 0.575706 0.863456 0.649580 0.132 Uiso 0.627(7) 1 calc R U P B 1
H10C H 0.490482 0.823631 0.649808 0.132 Uiso 0.627(7) 1 calc R U P B 1
C38 C 0.9399(4) 0.5899(4) 0.0619(3) 0.067(2) Uani 0.581(8) 1 d D . P C 1
H38A H 0.944835 0.577284 0.012861 0.100 Uiso 0.581(8) 1 calc R U P C 1
H38B H 0.992479 0.576310 0.101202 0.100 Uiso 0.581(8) 1 calc R U P C 1
H38C H 0.934463 0.635708 0.063576 0.100 Uiso 0.581(8) 1 calc R U P C 1
C39 C 0.8656(5) 0.4889(2) 0.0664(3) 0.074(2) Uani 0.581(8) 1 d D . P C 1
H39A H 0.872868 0.479088 0.017283 0.112 Uiso 0.581(8) 1 calc R U P C 1
H39B H 0.811652 0.469096 0.070684 0.112 Uiso 0.581(8) 1 calc R U P C 1
H39C H 0.916149 0.472784 0.105910 0.112 Uiso 0.581(8) 1 calc R U P C 1
C40 C 0.7787(3) 0.5822(4) 0.0117(2) 0.074(2) Uani 0.581(8) 1 d D . P C 1
H40A H 0.774947 0.628148 0.013385 0.111 Uiso 0.581(8) 1 calc R U P C 1
H40B H 0.725308 0.563703 0.018814 0.111 Uiso 0.581(8) 1 calc R U P C 1
H40C H 0.784434 0.569231 -0.036954 0.111 Uiso 0.581(8) 1 calc R U P C 1
C29 C 0.4367(16) 0.3835(9) 0.3651(14) 0.0717(10) Uani 0.225(12) 1 d . . P D 1
H29A H 0.416785 0.350762 0.326044 0.086 Uiso 0.225(12) 1 calc R U P D 1
H29B H 0.478393 0.364236 0.409801 0.086 Uiso 0.225(12) 1 calc R U P D 1
C30 C 0.3623(16) 0.4104(10) 0.3840(13) 0.0717(10) Uani 0.225(12) 1 d . . P D 1
H30A H 0.321510 0.429018 0.339159 0.108 Uiso 0.225(12) 1 calc R U P D 1
H30B H 0.382987 0.442957 0.422279 0.108 Uiso 0.225(12) 1 calc R U P D 1
H30C H 0.332028 0.377354 0.403491 0.108 Uiso 0.225(12) 1 calc R U P D 1
C48 C 1.1950(4) 0.7322(4) 0.4933(5) 0.0505(6) Uani 0.380(8) 1 d . . P E 1
H48A H 1.253668 0.750569 0.502009 0.076 Uiso 0.380(8) 1 calc R U P E 1
H48B H 1.194361 0.689659 0.473136 0.076 Uiso 0.380(8) 1 calc R U P E 1
H48C H 1.180397 0.730478 0.540708 0.076 Uiso 0.380(8) 1 calc R U P E 1
C49 C 1.1649(6) 0.7888(5) 0.3744(6) 0.0505(6) Uani 0.380(8) 1 d . . P E 1
H49A H 1.215203 0.817116 0.392481 0.076 Uiso 0.380(8) 1 calc R U P E 1
H49B H 1.119031 0.809632 0.334677 0.076 Uiso 0.380(8) 1 calc R U P E 1
H49C H 1.183731 0.750392 0.354435 0.076 Uiso 0.380(8) 1 calc R U P E 1
C50 C 1.1186(5) 0.8364(5) 0.4778(5) 0.0505(6) Uani 0.380(8) 1 d . . P E 1
H50A H 1.101715 0.827906 0.523264 0.076 Uiso 0.380(8) 1 calc R U P E 1
H50B H 1.073113 0.862029 0.443363 0.076 Uiso 0.380(8) 1 calc R U P E 1
H50C H 1.174641 0.859122 0.491051 0.076 Uiso 0.380(8) 1 calc R U P E 1
C60 C 1.1230(4) 0.5800(3) 0.6200(3) 0.1252(16) Uani 0.711(6) 1 d . . P A 1
H60A H 1.090544 0.541495 0.623212 0.188 Uiso 0.711(6) 1 calc R U P A 1
H60B H 1.185706 0.573542 0.645353 0.188 Uiso 0.711(6) 1 calc R U P A 1
H60C H 1.114817 0.590363 0.567224 0.188 Uiso 0.711(6) 1 calc R U P A 1
C8A C 0.4142(7) 0.9023(4) 0.4803(5) 0.081(4) Uani 0.373(7) 1 d D . P B 2
H8AA H 0.362657 0.876122 0.457253 0.122 Uiso 0.373(7) 1 calc R U P B 2
H8AB H 0.444106 0.912598 0.442814 0.122 Uiso 0.373(7) 1 calc R U P B 2
H8AC H 0.395338 0.941219 0.499155 0.122 Uiso 0.373(7) 1 calc R U P B 2
C9A C 0.5491(4) 0.9118(4) 0.5839(5) 0.056(2) Uani 0.373(7) 1 d D . P B 2
H9AA H 0.582868 0.922764 0.549462 0.084 Uiso 0.373(7) 1 calc R U P B 2
H9AB H 0.588327 0.892986 0.629395 0.084 Uiso 0.373(7) 1 calc R U P B 2
H9AC H 0.522078 0.949767 0.597026 0.084 Uiso 0.373(7) 1 calc R U P B 2
C10A C 0.4250(8) 0.8471(4) 0.5994(6) 0.092(5) Uani 0.373(7) 1 d D . P B 2
H10D H 0.387054 0.882191 0.603956 0.138 Uiso 0.373(7) 1 calc R U P B 2
H10E H 0.464900 0.836772 0.648901 0.138 Uiso 0.373(7) 1 calc R U P B 2
H10F H 0.388658 0.810347 0.578979 0.138 Uiso 0.373(7) 1 calc R U P B 2
C38A C 0.9507(5) 0.5285(8) 0.0903(5) 0.126(7) Uani 0.419(8) 1 d D . P C 2
H38D H 0.959321 0.514280 0.043060 0.189 Uiso 0.419(8) 1 calc R U P C 2
H38E H 0.954518 0.492498 0.123781 0.189 Uiso 0.419(8) 1 calc R U P C 2
H38F H 0.996386 0.559201 0.114106 0.189 Uiso 0.419(8) 1 calc R U P C 2
C39A C 0.7924(5) 0.5134(5) 0.0296(4) 0.077(3) Uani 0.419(8) 1 d D . P C 2
H39D H 0.804354 0.504758 -0.018040 0.116 Uiso 0.419(8) 1 calc R U P C 2
H39E H 0.733391 0.531358 0.019696 0.116 Uiso 0.419(8) 1 calc R U P C 2
H39F H 0.796019 0.474224 0.057888 0.116 Uiso 0.419(8) 1 calc R U P C 2
C40A C 0.8551(12) 0.6216(4) 0.0322(5) 0.136(7) Uani 0.419(8) 1 d D . P C 2
H40D H 0.905336 0.647970 0.058153 0.205 Uiso 0.419(8) 1 calc R U P C 2
H40E H 0.800332 0.643473 0.030296 0.205 Uiso 0.419(8) 1 calc R U P C 2
H40F H 0.856971 0.613044 -0.018849 0.205 Uiso 0.419(8) 1 calc R U P C 2
C29A C 0.4026(5) 0.4003(3) 0.3387(4) 0.0717(10) Uani 0.775(12) 1 d . . P D 2
H29C H 0.416796 0.354897 0.343753 0.086 Uiso 0.775(12) 1 calc R U P D 2
H29D H 0.353404 0.406887 0.292426 0.086 Uiso 0.775(12) 1 calc R U P D 2
C30A C 0.3791(4) 0.4234(3) 0.4047(4) 0.0717(10) Uani 0.775(12) 1 d . . P D 2
H30D H 0.362369 0.467838 0.397484 0.108 Uiso 0.775(12) 1 calc R U P D 2
H30E H 0.429788 0.418941 0.449400 0.108 Uiso 0.775(12) 1 calc R U P D 2
H30F H 0.329693 0.398920 0.411012 0.108 Uiso 0.775(12) 1 calc R U P D 2
C48A C 1.2004(3) 0.7196(2) 0.4673(3) 0.0505(6) Uani 0.620(8) 1 d . . P E 2
H48D H 1.258730 0.739081 0.484105 0.076 Uiso 0.620(8) 1 calc R U P E 2
H48E H 1.198276 0.690055 0.426518 0.076 Uiso 0.620(8) 1 calc R U P E 2
H48F H 1.188862 0.697033 0.509131 0.076 Uiso 0.620(8) 1 calc R U P E 2
C49A C 1.1467(3) 0.8038(3) 0.3706(3) 0.0505(6) Uani 0.620(8) 1 d . . P E 2
H49D H 1.204628 0.823993 0.386301 0.076 Uiso 0.620(8) 1 calc R U P E 2
H49E H 1.101449 0.835532 0.350033 0.076 Uiso 0.620(8) 1 calc R U P E 2
H49F H 1.145610 0.772139 0.332212 0.076 Uiso 0.620(8) 1 calc R U P E 2
C50A C 1.1360(3) 0.8197(3) 0.4997(3) 0.0505(6) Uani 0.620(8) 1 d . . P E 2
H50D H 1.134578 0.798103 0.545672 0.076 Uiso 0.620(8) 1 calc R U P E 2
H50E H 1.086711 0.849195 0.484311 0.076 Uiso 0.620(8) 1 calc R U P E 2
H50F H 1.191509 0.842729 0.508874 0.076 Uiso 0.620(8) 1 calc R U P E 2
C60A C 1.0759(9) 0.5558(8) 0.6743(9) 0.1252(16) Uani 0.289(6) 1 d . . P A 2
H60D H 1.046803 0.552068 0.713648 0.188 Uiso 0.289(6) 1 calc R U P A 2
H60E H 1.133536 0.535317 0.690809 0.188 Uiso 0.289(6) 1 calc R U P A 2
H60F H 1.039744 0.535601 0.628464 0.188 Uiso 0.289(6) 1 calc R U P A 2

loop_
_atom_site_aniso_label
_atom_site_aniso_U_11
_atom_site_aniso_U_22
_atom_site_aniso_U_33
_atom_site_aniso_U_23
_atom_site_aniso_U_13
_atom_site_aniso_U_12
N2 0.0224(7) 0.0258(7) 0.0265(7) -0.0017(6) 0.0100(6) -0.0015(6)
O7 0.0463(9) 0.0615(10) 0.0240(7) 0.0039(6) 0.0133(6) 0.0105(7)
N1 0.0205(7) 0.0330(8) 0.0258(7) -0.0040(6) 0.0091(6) -0.0004(6)
N4 0.0194(7) 0.0432(9) 0.0183(7) -0.0036(6) 0.0054(5) -0.0017(6)
O3 0.0433(8) 0.0798(11) 0.0268(7) -0.0015(7) 0.0179(6) 0.0166(8)
N3 0.0222(7) 0.0412(9) 0.0217(7) -0.0041(6) 0.0101(6) -0.0039(6)
O6 0.0983(14) 0.0294(8) 0.0772(12) -0.0007(8) 0.0568(11) 0.0077(8)
O5 0.0888(14) 0.0610(11) 0.0647(11) -0.0178(9) 0.0499(11) -0.0412(10)
O2 0.1058(16) 0.0421(9) 0.1114(16) -0.0103(10) 0.0845(14) 0.0030(10)
C21 0.0235(8) 0.0285(9) 0.0247(8) -0.0008(7) 0.0088(7) -0.0027(7)
C5 0.0222(8) 0.0341(9) 0.0216(8) -0.0026(7) 0.0095(7) -0.0016(7)
C24 0.0229(8) 0.0307(9) 0.0212(8) -0.0010(7) 0.0064(7) 0.0017(7)
C54 0.0224(8) 0.0362(9) 0.0212(8) -0.0055(7) 0.0098(7) -0.0036(7)
C12 0.0210(8) 0.0309(9) 0.0244(8) -0.0001(7) 0.0099(7) -0.0030(7)
C31 0.0231(8) 0.0317(9) 0.0238(8) -0.0002(7) 0.0083(7) 0.0025(7)
C6 0.0219(8) 0.0331(9) 0.0250(8) -0.0033(7) 0.0090(7) -0.0021(7)
C4 0.0211(8) 0.0365(9) 0.0210(8) -0.0029(7) 0.0080(7) -0.0015(7)
C36 0.0224(8) 0.0351(9) 0.0228(8) -0.0007(7) 0.0093(7) 0.0024(7)
C42 0.0188(8) 0.0398(10) 0.0230(8) -0.0014(7) 0.0072(6) -0.0015(7)
C13 0.0238(8) 0.0272(8) 0.0264(8) -0.0007(7) 0.0104(7) -0.0026(7)
C3 0.0235(9) 0.0403(10) 0.0234(8) -0.0063(7) 0.0072(7) -0.0045(7)
C1 0.0202(8) 0.0394(10) 0.0275(9) -0.0055(7) 0.0075(7) -0.0003(7)
C11 0.0233(8) 0.0327(9) 0.0251(8) -0.0038(7) 0.0092(7) -0.0026(7)
C14 0.0271(9) 0.0322(9) 0.0288(9) -0.0061(7) 0.0111(7) -0.0063(7)
C2 0.0244(9) 0.0365(10) 0.0266(9) -0.0052(7) 0.0093(7) -0.0014(7)
C41 0.0223(8) 0.0436(10) 0.0237(8) -0.0046(7) 0.0095(7) -0.0008(7)
C53 0.0221(8) 0.0410(10) 0.0236(8) -0.0044(7) 0.0090(7) -0.0011(7)
C51 0.0198(8) 0.0425(10) 0.0243(8) -0.0048(7) 0.0086(7) -0.0025(7)
C32 0.0262(9) 0.0357(10) 0.0258(9) -0.0063(7) 0.0092(7) -0.0007(7)
C43 0.0201(8) 0.0431(10) 0.0211(8) -0.0027(7) 0.0068(7) -0.0011(7)
C22 0.0305(9) 0.0299(9) 0.0304(9) -0.0042(7) 0.0120(7) -0.0036(7)
C16 0.0211(8) 0.0375(10) 0.0318(9) -0.0051(8) 0.0102(7) -0.0017(7)
C15 0.0223(9) 0.0370(10) 0.0305(9) -0.0044(8) 0.0088(7) -0.0050(7)
C45 0.0201(9) 0.0491(11) 0.0300(9) -0.0061(8) 0.0097(7) -0.0040(8)
C55 0.0236(9) 0.0469(11) 0.0225(8) -0.0053(8) 0.0077(7) -0.0031(8)
C33 0.0287(9) 0.0436(11) 0.0251(9) -0.0048(8) 0.0114(7) 0.0003(8)
O1 0.1045(17) 0.0803(14) 0.0745(13) -0.0351(11) 0.0380(12) -0.0617(13)
C35 0.0225(8) 0.0407(10) 0.0252(8) -0.0032(7) 0.0091(7) -0.0009(7)
C23 0.0307(9) 0.0313(9) 0.0277(9) -0.0044(7) 0.0110(7) -0.0019(7)
C44 0.0228(9) 0.0477(11) 0.0240(8) -0.0066(8) 0.0072(7) -0.0025(8)
C46 0.0230(9) 0.0519(12) 0.0284(9) -0.0060(8) 0.0132(7) -0.0044(8)
C52 0.0211(8) 0.0461(11) 0.0220(8) -0.0054(8) 0.0071(7) -0.0021(7)
C34 0.0255(9) 0.0482(11) 0.0287(9) -0.0057(8) 0.0133(7) -0.0044(8)
C25 0.0374(11) 0.0333(10) 0.0406(11) -0.0079(8) 0.0150(9) -0.0007(8)
C17 0.0230(9) 0.0502(12) 0.0369(10) -0.0122(9) 0.0058(8) -0.0076(8)
C47 0.0241(9) 0.0592(13) 0.0362(10) -0.0118(9) 0.0124(8) -0.0110(9)
C28 0.0439(12) 0.0303(10) 0.0524(13) -0.0105(9) 0.0250(10) -0.0080(9)
C56 0.0541(14) 0.0665(15) 0.0230(9) 0.0043(10) 0.0137(9) -0.0016(11)
C26 0.0804(18) 0.0287(11) 0.0722(17) -0.0089(11) 0.0324(15) 0.0061(11)
C27 0.0752(19) 0.0387(13) 0.0756(19) 0.0010(12) 0.0192(15) 0.0047(12)
C20 0.0418(14) 0.0730(19) 0.085(2) -0.0110(16) -0.0145(14) 0.0015(13)
C18 0.0324(13) 0.137(3) 0.081(2) -0.068(2) 0.0004(13) -0.0026(16)
C57 0.089(2) 0.088(2) 0.0505(16) 0.0223(15) 0.0169(15) 0.0121(18)
C19 0.0449(15) 0.136(3) 0.0676(19) 0.0136(19) 0.0082(14) -0.0418(18)
O8 0.0446(9) 0.0795(12) 0.0471(9) -0.0140(9) -0.0066(7) 0.0245(9)
C58 0.0239(9) 0.0594(13) 0.0231(9) -0.0043(9) 0.0060(7) 0.0009(9)
O4 0.0383(9) 0.0775(12) 0.0446(9) -0.0197(8) -0.0065(7) -0.0005(8)
C59 0.077(2) 0.171(3) 0.095(2) -0.037(2) -0.0231(16) 0.078(2)
C37 0.0366(11) 0.0573(13) 0.0304(10) -0.0120(9) 0.0186(9) -0.0081(9)
C7 0.0310(10) 0.0398(11) 0.0432(11) -0.0141(9) 0.0104(9) -0.0003(8)
C8 0.036(2) 0.068(3) 0.068(3) -0.038(3) 0.0045(19) 0.0144(19)
C9 0.106(5) 0.035(2) 0.221(10) -0.005(4) 0.098(7) 0.000(3)
C10 0.078(4) 0.128(5) 0.044(2) -0.046(3) -0.004(2) 0.049(4)
C38 0.067(3) 0.108(5) 0.042(3) -0.030(3) 0.040(3) -0.032(3)
C39 0.115(6) 0.064(3) 0.067(3) -0.020(3) 0.061(4) 0.000(3)
C40 0.057(3) 0.140(7) 0.026(2) 0.000(3) 0.015(2) 0.020(3)
C29 0.087(3) 0.061(2) 0.087(3) -0.0131(13) 0.058(2) -0.0335(14)
C30 0.087(3) 0.061(2) 0.087(3) -0.0131(13) 0.058(2) -0.0335(14)
C48 0.0316(11) 0.0746(18) 0.0467(13) -0.0130(11) 0.0137(10) -0.0124(10)
C49 0.0316(11) 0.0746(18) 0.0467(13) -0.0130(11) 0.0137(10) -0.0124(10)
C50 0.0316(11) 0.0746(18) 0.0467(13) -0.0130(11) 0.0137(10) -0.0124(10)
C60 0.077(2) 0.171(3) 0.095(2) -0.037(2) -0.0231(16) 0.078(2)
C8A 0.074(6) 0.045(4) 0.098(7) -0.024(4) -0.016(5) 0.018(4)
C9A 0.039(4) 0.049(4) 0.072(5) -0.027(4) 0.005(4) -0.001(3)
C10A 0.119(10) 0.069(5) 0.127(10) -0.042(6) 0.097(9) -0.013(5)
C38A 0.059(5) 0.236(17) 0.086(6) -0.089(9) 0.026(4) 0.026(7)
C39A 0.074(5) 0.124(8) 0.042(4) -0.041(5) 0.031(4) -0.024(5)
C40A 0.30(2) 0.092(7) 0.054(5) -0.010(5) 0.101(10) -0.022(9)
C29A 0.087(3) 0.061(2) 0.087(3) -0.0131(13) 0.058(2) -0.0335(14)
C30A 0.087(3) 0.061(2) 0.087(3) -0.0131(13) 0.058(2) -0.0335(14)
C48A 0.0316(11) 0.0746(18) 0.0467(13) -0.0130(11) 0.0137(10) -0.0124(10)
C49A 0.0316(11) 0.0746(18) 0.0467(13) -0.0130(11) 0.0137(10) -0.0124(10)
C50A 0.0316(11) 0.0746(18) 0.0467(13) -0.0130(11) 0.0137(10) -0.0124(10)
C60A 0.077(2) 0.171(3) 0.095(2) -0.037(2) -0.0231(16) 0.078(2)

loop_
_atom_type_symbol
_atom_type_description
_atom_type_scat_dispersion_real
_atom_type_scat_dispersion_imag
_atom_type_scat_source
C C 0.0033 0.0016 'International Tables Vol C Tables 4.2.6.8 and 6.1.1.4'
H H 0.0000 0.0000 'International Tables Vol C Tables 4.2.6.8 and 6.1.1.4'
N N 0.0061 0.0033 'International Tables Vol C Tables 4.2.6.8 and 6.1.1.4'
O O 0.0106 0.0060 'International Tables Vol C Tables 4.2.6.8 and 6.1.1.4'

loop_
_geom_angle_atom_site_label_1
_geom_angle_atom_site_label_2
_geom_angle_atom_site_label_3
_geom_angle
_geom_angle_site_symmetry_1
_geom_angle_site_symmetry_3
_geom_angle_publ_flag
C21 N2 H2 124.5 . . ?
C24 N2 H2 124.5 . . ?
C24 N2 C21 110.98(14) . . ?
C55 O7 C56 117.91(16) . . ?
C5 N1 H1 125.8 . . ?
C5 N1 C12 108.40(14) . . ?
C12 N1 H1 125.8 . . ?
C54 N4 H4 124.5 . . ?
C54 N4 C51 110.92(14) . . ?
C51 N4 H4 124.5 . . ?
C36 N3 H3 125.8 . . ?
C42 N3 H3 125.8 . . ?
C42 N3 C36 108.43(14) . . ?
C25 O6 C26 118.64(18) . . ?
C28 O5 C29 126.5(7) . . ?
C28 O5 C29A 115.8(3) . . ?
N2 C21 C13 121.73(15) . . ?
C22 C21 N2 107.08(15) . . ?
C22 C21 C13 130.72(16) . . ?
N1 C5 C6 109.39(15) . . ?
N1 C5 C4 129.58(15) . . ?
C4 C5 C6 120.97(16) . . ?
N2 C24 C31 120.18(15) . . ?
N2 C24 C23 106.78(15) . . ?
C23 C24 C31 133.04(16) . . ?
N4 C54 C4 119.89(15) . . ?
N4 C54 C53 106.91(14) . . ?
C53 C54 C4 133.18(15) . . ?
N1 C12 C13 129.43(15) . . ?
N1 C12 C11 109.40(15) . . ?
C13 C12 C11 121.07(15) . . ?
C36 C31 C24 121.17(15) . . ?
C36 C31 C32 116.81(16) . . ?
C32 C31 C24 121.87(16) . . ?
C5 C6 C11 106.48(15) . . ?
C1 C6 C5 120.23(16) . . ?
C1 C6 C11 133.17(16) . . ?
C5 C4 C54 120.92(15) . . ?
C3 C4 C5 117.00(16) . . ?
C3 C4 C54 121.91(16) . . ?
N3 C36 C31 129.11(16) . . ?
N3 C36 C35 109.39(15) . . ?
C31 C36 C35 121.48(15) . . ?
N3 C42 C41 109.27(15) . . ?
N3 C42 C43 129.58(15) . . ?
C43 C42 C41 121.09(16) . . ?
C12 C13 C21 122.59(15) . . ?
C14 C13 C21 120.34(15) . . ?
C14 C13 C12 116.92(16) . . ?
C4 C3 H3A 118.3 . . ?
C4 C3 C2 123.43(16) . . ?
C2 C3 H3A 118.3 . . ?
C6 C1 H1A 119.9 . . ?
C2 C1 C6 120.24(16) . . ?
C2 C1 H1A 119.9 . . ?
C12 C11 C6 106.29(15) . . ?
C16 C11 C12 119.97(16) . . ?
C16 C11 C6 133.73(16) . . ?
C13 C14 H14 118.2 . . ?
C13 C14 C15 123.52(16) . . ?
C15 C14 H14 118.2 . . ?
C3 C2 C7 120.39(16) . . ?
C1 C2 C3 118.07(16) . . ?
C1 C2 C7 121.51(16) . . ?
C42 C41 C35 106.28(15) . . ?
C46 C41 C42 119.88(16) . . ?
C46 C41 C35 133.83(16) . . ?
C54 C53 C55 125.94(15) . . ?
C54 C53 C52 107.38(15) . . ?
C52 C53 C55 125.90(16) . . ?
N4 C51 C43 121.18(15) . . ?
N4 C51 C52 107.22(14) . . ?
C52 C51 C43 131.24(16) . . ?
C31 C32 H32 118.6 . . ?
C31 C32 C33 122.90(17) . . ?
C33 C32 H32 118.6 . . ?
C42 C43 C51 122.20(16) . . ?
C44 C43 C42 116.92(15) . . ?
C44 C43 C51 120.77(16) . . ?
C21 C22 C23 107.86(16) . . ?
C21 C22 C28 124.67(16) . . ?
C23 C22 C28 127.43(16) . . ?
C11 C16 H16 119.8 . . ?
C15 C16 C11 120.45(16) . . ?
C15 C16 H16 119.8 . . ?
C14 C15 C17 121.49(16) . . ?
C16 C15 C14 117.89(16) . . ?
C16 C15 C17 120.62(16) . . ?
C44 C45 C47 120.27(16) . . ?
C46 C45 C44 118.16(17) . . ?
C46 C45 C47 121.51(16) . . ?
O7 C55 C53 110.69(15) . . ?
O3 C55 O7 123.58(17) . . ?
O3 C55 C53 125.68(18) . . ?
C32 C33 C37 119.80(16) . . ?
C34 C33 C32 118.79(16) . . ?
C34 C33 C37 121.39(16) . . ?
C36 C35 C41 106.59(15) . . ?
C34 C35 C36 120.05(16) . . ?
C34 C35 C41 133.35(17) . . ?
C24 C23 C22 107.28(15) . . ?
C24 C23 C25 127.54(17) . . ?
C22 C23 C25 124.57(17) . . ?
C43 C44 C45 123.45(17) . . ?
C43 C44 H44 118.3 . . ?
C45 C44 H44 118.3 . . ?
C41 C46 H46 119.9 . . ?
C45 C46 C41 120.26(16) . . ?
C45 C46 H46 119.9 . . ?
C53 C52 C58 127.46(16) . . ?
C51 C52 C53 107.55(15) . . ?
C51 C52 C58 124.96(16) . . ?
C33 C34 C35 119.95(17) . . ?
C33 C34 H34 120.0 . . ?
C35 C34 H34 120.0 . . ?
O6 C25 C23 109.21(16) . . ?
O2 C25 O6 122.66(19) . . ?
O2 C25 C23 128.1(2) . . ?
C15 C17 C20 110.76(18) . . ?
C18 C17 C15 112.55(17) . . ?
C18 C17 C20 105.9(2) . . ?
C18 C17 C19 111.1(3) . . ?
C19 C17 C15 109.12(18) . . ?
C19 C17 C20 107.2(2) . . ?
C45 C47 C50 109.6(3) . . ?
C45 C47 C48A 105.5(2) . . ?
C45 C47 C49A 111.1(2) . . ?
C48 C47 C45 108.8(3) . . ?
C48 C47 C49 108.6(4) . . ?
C48 C47 C50 108.6(4) . . ?
C49 C47 C45 115.0(4) . . ?
C49 C47 C50 106.1(5) . . ?
C49A C47 C48A 107.6(3) . . ?
C50A C47 C45 113.3(2) . . ?
C50A C47 C48A 109.4(3) . . ?
C50A C47 C49A 109.8(3) . . ?
O5 C28 C22 110.79(17) . . ?
O1 C28 O5 123.4(2) . . ?
O1 C28 C22 125.7(2) . . ?
O7 C56 H56A 110.5 . . ?
O7 C56 H56B 110.5 . . ?
O7 C56 C57 106.3(2) . . ?
H56A C56 H56B 108.7 . . ?
C57 C56 H56A 110.5 . . ?
C57 C56 H56B 110.5 . . ?
O6 C26 H26A 110.6 . . ?
O6 C26 H26B 110.6 . . ?
O6 C26 C27 105.8(2) . . ?
H26A C26 H26B 108.7 . . ?
C27 C26 H26A 110.6 . . ?
C27 C26 H26B 110.6 . . ?
C26 C27 H27A 109.5 . . ?
C26 C27 H27B 109.5 . . ?
C26 C27 H27C 109.5 . . ?
H27A C27 H27B 109.5 . . ?
H27A C27 H27C 109.5 . . ?
H27B C27 H27C 109.5 . . ?
C17 C20 H20A 109.5 . . ?
C17 C20 H20B 109.5 . . ?
C17 C20 H20C 109.5 . . ?
H20A C20 H20B 109.5 . . ?
H20A C20 H20C 109.5 . . ?
H20B C20 H20C 109.5 . . ?
C17 C18 H18A 109.5 . . ?
C17 C18 H18B 109.5 . . ?
C17 C18 H18C 109.5 . . ?
H18A C18 H18B 109.5 . . ?
H18A C18 H18C 109.5 . . ?
H18B C18 H18C 109.5 . . ?
C56 C57 H57A 109.5 . . ?
C56 C57 H57B 109.5 . . ?
C56 C57 H57C 109.5 . . ?
H57A C57 H57B 109.5 . . ?
H57A C57 H57C 109.5 . . ?
H57B C57 H57C 109.5 . . ?
C17 C19 H19A 109.5 . . ?
C17 C19 H19B 109.5 . . ?
C17 C19 H19C 109.5 . . ?
H19A C19 H19B 109.5 . . ?
H19A C19 H19C 109.5 . . ?
H19B C19 H19C 109.5 . . ?
C58 O8 C59 116.8(2) . . ?
O8 C58 C52 110.63(17) . . ?
O4 C58 C52 125.8(2) . . ?
O4 C58 O8 123.59(19) . . ?
O8 C59 H59A 110.1 . . ?
O8 C59 H59B 110.1 . . ?
O8 C59 H59C 112.4 . . ?
O8 C59 H59D 112.4 . . ?
O8 C59 C60 108.2(3) . . ?
O8 C59 C60A 96.8(5) . . ?
H59A C59 H59B 108.4 . . ?
H59C C59 H59D 110.0 . . ?
C60 C59 H59A 110.1 . . ?
C60 C59 H59B 110.1 . . ?
C60A C59 H59C 112.4 . . ?
C60A C59 H59D 112.4 . . ?
C33 C37 C40 109.2(2) . . ?
C33 C37 C38A 107.0(4) . . ?
C38 C37 C33 113.6(2) . . ?
C38 C37 C39 109.0(4) . . ?
C38 C37 C40 107.6(4) . . ?
C39 C37 C33 110.0(2) . . ?
C39 C37 C40 107.3(4) . . ?
C39A C37 C33 113.2(3) . . ?
C39A C37 C38A 107.5(6) . . ?
C39A C37 C40A 110.9(7) . . ?
C40A C37 C33 106.9(3) . . ?
C40A C37 C38A 111.3(9) . . ?
C2 C7 C10 107.6(2) . . ?
C2 C7 C8A 109.3(3) . . ?
C2 C7 C10A 108.7(3) . . ?
C8 C7 C2 113.5(2) . . ?
C8 C7 C9 111.5(4) . . ?
C8 C7 C10 108.1(3) . . ?
C9 C7 C2 106.8(3) . . ?
C9 C7 C10 109.3(5) . . ?
C9A C7 C2 116.0(3) . . ?
C9A C7 C8A 105.5(5) . . ?
C9A C7 C10A 110.8(6) . . ?
C10A C7 C8A 106.1(7) . . ?
C7 C8 H8A 109.5 . . ?
C7 C8 H8B 109.5 . . ?
C7 C8 H8C 109.5 . . ?
H8A C8 H8B 109.5 . . ?
H8A C8 H8C 109.5 . . ?
H8B C8 H8C 109.5 . . ?
C7 C9 H9A 109.5 . . ?
C7 C9 H9B 109.5 . . ?
C7 C9 H9C 109.5 . . ?
H9A C9 H9B 109.5 . . ?
H9A C9 H9C 109.5 . . ?
H9B C9 H9C 109.5 . . ?
C7 C10 H10A 109.5 . . ?
C7 C10 H10B 109.5 . . ?
C7 C10 H10C 109.5 . . ?
H10A C10 H10B 109.5 . . ?
H10A C10 H10C 109.5 . . ?
H10B C10 H10C 109.5 . . ?
C37 C38 H38A 109.5 . . ?
C37 C38 H38B 109.5 . . ?
C37 C38 H38C 109.5 . . ?
H38A C38 H38B 109.5 . . ?
H38A C38 H38C 109.5 . . ?
H38B C38 H38C 109.5 . . ?
C37 C39 H39A 109.5 . . ?
C37 C39 H39B 109.5 . . ?
C37 C39 H39C 109.5 . . ?
H39A C39 H39B 109.5 . . ?
H39A C39 H39C 109.5 . . ?
H39B C39 H39C 109.5 . . ?
C37 C40 H40A 109.5 . . ?
C37 C40 H40B 109.5 . . ?
C37 C40 H40C 109.5 . . ?
H40A C40 H40B 109.5 . . ?
H40A C40 H40C 109.5 . . ?
H40B C40 H40C 109.5 . . ?
O5 C29 H29A 110.5 . . ?
O5 C29 H29B 110.5 . . ?
H29A C29 H29B 108.7 . . ?
C30 C29 O5 106.2(14) . . ?
C30 C29 H29A 110.5 . . ?
C30 C29 H29B 110.5 . . ?
C29 C30 H30A 109.5 . . ?
C29 C30 H30B 109.5 . . ?
C29 C30 H30C 109.5 . . ?
H30A C30 H30B 109.5 . . ?
H30A C30 H30C 109.5 . . ?
H30B C30 H30C 109.5 . . ?
C47 C48 H48A 109.5 . . ?
C47 C48 H48B 109.5 . . ?
C47 C48 H48C 109.5 . . ?
H48A C48 H48B 109.5 . . ?
H48A C48 H48C 109.5 . . ?
H48B C48 H48C 109.5 . . ?
C47 C49 H49A 109.5 . . ?
C47 C49 H49B 109.5 . . ?
C47 C49 H49C 109.5 . . ?
H49A C49 H49B 109.5 . . ?
H49A C49 H49C 109.5 . . ?
H49B C49 H49C 109.5 . . ?
C47 C50 H50A 109.5 . . ?
C47 C50 H50B 109.5 . . ?
C47 C50 H50C 109.5 . . ?
H50A C50 H50B 109.5 . . ?
H50A C50 H50C 109.5 . . ?
H50B C50 H50C 109.5 . . ?
C59 C60 H60A 109.5 . . ?
C59 C60 H60B 109.5 . . ?
C59 C60 H60C 109.5 . . ?
H60A C60 H60B 109.5 . . ?
H60A C60 H60C 109.5 . . ?
H60B C60 H60C 109.5 . . ?
C7 C8A H8AA 109.5 . . ?
C7 C8A H8AB 109.5 . . ?
C7 C8A H8AC 109.5 . . ?
H8AA C8A H8AB 109.5 . . ?
H8AA C8A H8AC 109.5 . . ?
H8AB C8A H8AC 109.5 . . ?
C7 C9A H9AA 109.5 . . ?
C7 C9A H9AB 109.5 . . ?
C7 C9A H9AC 109.5 . . ?
H9AA C9A H9AB 109.5 . . ?
H9AA C9A H9AC 109.5 . . ?
H9AB C9A H9AC 109.5 . . ?
C7 C10A H10D 109.5 . . ?
C7 C10A H10E 109.5 . . ?
C7 C10A H10F 109.5 . . ?
H10D C10A H10E 109.5 . . ?
H10D C10A H10F 109.5 . . ?
H10E C10A H10F 109.5 . . ?
C37 C38A H38D 109.5 . . ?
C37 C38A H38E 109.5 . . ?
C37 C38A H38F 109.5 . . ?
H38D C38A H38E 109.5 . . ?
H38D C38A H38F 109.5 . . ?
H38E C38A H38F 109.5 . . ?
C37 C39A H39D 109.5 . . ?
C37 C39A H39E 109.5 . . ?
C37 C39A H39F 109.5 . . ?
H39D C39A H39E 109.5 . . ?
H39D C39A H39F 109.5 . . ?
H39E C39A H39F 109.5 . . ?
C37 C40A H40D 109.5 . . ?
C37 C40A H40E 109.5 . . ?
C37 C40A H40F 109.5 . . ?
H40D C40A H40E 109.5 . . ?
H40D C40A H40F 109.5 . . ?
H40E C40A H40F 109.5 . . ?
O5 C29A H29C 110.6 . . ?
O5 C29A H29D 110.6 . . ?
O5 C29A C30A 105.5(4) . . ?
H29C C29A H29D 108.8 . . ?
C30A C29A H29C 110.6 . . ?
C30A C29A H29D 110.6 . . ?
C29A C30A H30D 109.5 . . ?
C29A C30A H30E 109.5 . . ?
C29A C30A H30F 109.5 . . ?
H30D C30A H30E 109.5 . . ?
H30D C30A H30F 109.5 . . ?
H30E C30A H30F 109.5 . . ?
C47 C48A H48D 109.5 . . ?
C47 C48A H48E 109.5 . . ?
C47 C48A H48F 109.5 . . ?
H48D C48A H48E 109.5 . . ?
H48D C48A H48F 109.5 . . ?
H48E C48A H48F 109.5 . . ?
C47 C49A H49D 109.5 . . ?
C47 C49A H49E 109.5 . . ?
C47 C49A H49F 109.5 . . ?
H49D C49A H49E 109.5 . . ?
H49D C49A H49F 109.5 . . ?
H49E C49A H49F 109.5 . . ?
C47 C50A H50D 109.5 . . ?
C47 C50A H50E 109.5 . . ?
C47 C50A H50F 109.5 . . ?
H50D C50A H50E 109.5 . . ?
H50D C50A H50F 109.5 . . ?
H50E C50A H50F 109.5 . . ?
C59 C60A H60D 109.5 . . ?
C59 C60A H60E 109.5 . . ?
C59 C60A H60F 109.5 . . ?
H60D C60A H60E 109.5 . . ?
H60D C60A H60F 109.5 . . ?
H60E C60A H60F 109.5 . . ?

loop_
_geom_bond_atom_site_label_1
_geom_bond_atom_site_label_2
_geom_bond_distance
_geom_bond_site_symmetry_2
_geom_bond_publ_flag
N2 H2 0.8800 . ?
N2 C21 1.374(2) . ?
N2 C24 1.371(2) . ?
O7 C55 1.326(2) . ?
O7 C56 1.449(2) . ?
N1 H1 0.8800 . ?
N1 C5 1.382(2) . ?
N1 C12 1.384(2) . ?
N4 H4 0.8800 . ?
N4 C54 1.370(2) . ?
N4 C51 1.374(2) . ?
O3 C55 1.206(2) . ?
N3 H3 0.8800 . ?
N3 C36 1.385(2) . ?
N3 C42 1.384(2) . ?
O6 C25 1.330(3) . ?
O6 C26 1.444(3) . ?
O5 C28 1.316(3) . ?
O5 C29 1.509(16) . ?
O5 C29A 1.470(5) . ?
O2 C25 1.188(3) . ?
C21 C13 1.467(2) . ?
C21 C22 1.371(3) . ?
C5 C6 1.408(2) . ?
C5 C4 1.401(2) . ?
C24 C31 1.471(2) . ?
C24 C23 1.387(2) . ?
C54 C4 1.475(2) . ?
C54 C53 1.387(2) . ?
C12 C13 1.396(2) . ?
C12 C11 1.409(2) . ?
C31 C36 1.395(2) . ?
C31 C32 1.395(2) . ?
C6 C1 1.392(2) . ?
C6 C11 1.448(2) . ?
C4 C3 1.386(2) . ?
C36 C35 1.404(2) . ?
C42 C41 1.411(2) . ?
C42 C43 1.396(2) . ?
C13 C14 1.396(2) . ?
C3 H3A 0.9500 . ?
C3 C2 1.411(2) . ?
C1 H1A 0.9500 . ?
C1 C2 1.390(3) . ?
C11 C16 1.396(2) . ?
C14 H14 0.9500 . ?
C14 C15 1.406(3) . ?
C2 C7 1.527(3) . ?
C41 C35 1.449(2) . ?
C41 C46 1.395(3) . ?
C53 C55 1.468(2) . ?
C53 C52 1.431(2) . ?
C51 C43 1.467(2) . ?
C51 C52 1.376(2) . ?
C32 H32 0.9500 . ?
C32 C33 1.406(3) . ?
C43 C44 1.388(3) . ?
C22 C23 1.429(3) . ?
C22 C28 1.474(3) . ?
C16 H16 0.9500 . ?
C16 C15 1.391(3) . ?
C15 C17 1.540(2) . ?
C45 C44 1.407(2) . ?
C45 C46 1.388(3) . ?
C45 C47 1.534(3) . ?
C33 C34 1.384(3) . ?
C33 C37 1.536(2) . ?
O1 C28 1.189(3) . ?
C35 C34 1.394(2) . ?
C23 C25 1.467(3) . ?
C44 H44 0.9500 . ?
C46 H46 0.9500 . ?
C52 C58 1.481(3) . ?
C34 H34 0.9500 . ?
C17 C20 1.541(4) . ?
C17 C18 1.518(3) . ?
C17 C19 1.519(3) . ?
C47 C48 1.496(8) . ?
C47 C49 1.515(10) . ?
C47 C50 1.586(9) . ?
C47 C48A 1.571(5) . ?
C47 C49A 1.536(6) . ?
C47 C50A 1.507(5) . ?
C56 H56A 0.9900 . ?
C56 H56B 0.9900 . ?
C56 C57 1.487(4) . ?
C26 H26A 0.9900 . ?
C26 H26B 0.9900 . ?
C26 C27 1.484(4) . ?
C27 H27A 0.9800 . ?
C27 H27B 0.9800 . ?
C27 H27C 0.9800 . ?
C20 H20A 0.9800 . ?
C20 H20B 0.9800 . ?
C20 H20C 0.9800 . ?
C18 H18A 0.9800 . ?
C18 H18B 0.9800 . ?
C18 H18C 0.9800 . ?
C57 H57A 0.9800 . ?
C57 H57B 0.9800 . ?
C57 H57C 0.9800 . ?
C19 H19A 0.9800 . ?
C19 H19B 0.9800 . ?
C19 H19C 0.9800 . ?
O8 C58 1.336(3) . ?
O8 C59 1.450(3) . ?
C58 O4 1.192(2) . ?
C59 H59A 0.9900 . ?
C59 H59B 0.9900 . ?
C59 H59C 0.9900 . ?
C59 H59D 0.9900 . ?
C59 C60 1.508(6) . ?
C59 C60A 1.70(2) . ?
C37 C38 1.513(4) . ?
C37 C39 1.517(5) . ?
C37 C40 1.541(5) . ?
C37 C38A 1.543(7) . ?
C37 C39A 1.509(6) . ?
C37 C40A 1.530(7) . ?
C7 C8 1.493(4) . ?
C7 C9 1.518(5) . ?
C7 C10 1.536(4) . ?
C7 C8A 1.568(7) . ?
C7 C9A 1.496(6) . ?
C7 C10A 1.532(6) . ?
C8 H8A 0.9800 . ?
C8 H8B 0.9800 . ?
C8 H8C 0.9800 . ?
C9 H9A 0.9800 . ?
C9 H9B 0.9800 . ?
C9 H9C 0.9800 . ?
C10 H10A 0.9800 . ?
C10 H10B 0.9800 . ?
C10 H10C 0.9800 . ?
C38 H38A 0.9800 . ?
C38 H38B 0.9800 . ?
C38 H38C 0.9800 . ?
C39 H39A 0.9800 . ?
C39 H39B 0.9800 . ?
C39 H39C 0.9800 . ?
C40 H40A 0.9800 . ?
C40 H40B 0.9800 . ?
C40 H40C 0.9800 . ?
C29 H29A 0.9900 . ?
C29 H29B 0.9900 . ?
C29 C30 1.45(3) . ?
C30 H30A 0.9800 . ?
C30 H30B 0.9800 . ?
C30 H30C 0.9800 . ?
C48 H48A 0.9800 . ?
C48 H48B 0.9800 . ?
C48 H48C 0.9800 . ?
C49 H49A 0.9800 . ?
C49 H49B 0.9800 . ?
C49 H49C 0.9800 . ?
C50 H50A 0.9800 . ?
C50 H50B 0.9800 . ?
C50 H50C 0.9800 . ?
C60 H60A 0.9800 . ?
C60 H60B 0.9800 . ?
C60 H60C 0.9800 . ?
C8A H8AA 0.9800 . ?
C8A H8AB 0.9800 . ?
C8A H8AC 0.9800 . ?
C9A H9AA 0.9800 . ?
C9A H9AB 0.9800 . ?
C9A H9AC 0.9800 . ?
C10A H10D 0.9800 . ?
C10A H10E 0.9800 . ?
C10A H10F 0.9800 . ?
C38A H38D 0.9800 . ?
C38A H38E 0.9800 . ?
C38A H38F 0.9800 . ?
C39A H39D 0.9800 . ?
C39A H39E 0.9800 . ?
C39A H39F 0.9800 . ?
C40A H40D 0.9800 . ?
C40A H40E 0.9800 . ?
C40A H40F 0.9800 . ?
C29A H29C 0.9900 . ?
C29A H29D 0.9900 . ?
C29A C30A 1.474(7) . ?
C30A H30D 0.9800 . ?
C30A H30E 0.9800 . ?
C30A H30F 0.9800 . ?
C48A H48D 0.9800 . ?
C48A H48E 0.9800 . ?
C48A H48F 0.9800 . ?
C49A H49D 0.9800 . ?
C49A H49E 0.9800 . ?
C49A H49F 0.9800 . ?
C50A H50D 0.9800 . ?
C50A H50E 0.9800 . ?
C50A H50F 0.9800 . ?
C60A H60D 0.9800 . ?
C60A H60E 0.9800 . ?
C60A H60F 0.9800 . ?

loop_
_geom_torsion_atom_site_label_1
_geom_torsion_atom_site_label_2
_geom_torsion_atom_site_label_3
_geom_torsion_atom_site_label_4
_geom_torsion
_geom_torsion_site_symmetry_1
_geom_torsion_site_symmetry_2
_geom_torsion_site_symmetry_3
_geom_torsion_site_symmetry_4
_geom_torsion_publ_flag
N2 C21 C13 C12 -43.3(2) . . . . ?
N2 C21 C13 C14 132.10(18) . . . . ?
N2 C21 C22 C23 -1.4(2) . . . . ?
N2 C21 C22 C28 -179.00(18) . . . . ?
N2 C24 C31 C36 41.3(2) . . . . ?
N2 C24 C31 C32 -134.06(18) . . . . ?
N2 C24 C23 C22 0.5(2) . . . . ?
N2 C24 C23 C25 -170.79(18) . . . . ?
N1 C5 C6 C1 -175.86(16) . . . . ?
N1 C5 C6 C11 0.70(19) . . . . ?
N1 C5 C4 C54 0.4(3) . . . . ?
N1 C5 C4 C3 175.82(17) . . . . ?
N1 C12 C13 C21 -4.4(3) . . . . ?
N1 C12 C13 C14 -179.92(17) . . . . ?
N1 C12 C11 C6 2.11(19) . . . . ?
N1 C12 C11 C16 -178.91(16) . . . . ?
N4 C54 C4 C5 46.5(2) . . . . ?
N4 C54 C4 C3 -128.71(18) . . . . ?
N4 C54 C53 C55 -170.31(18) . . . . ?
N4 C54 C53 C52 0.1(2) . . . . ?
N4 C51 C43 C42 -46.0(3) . . . . ?
N4 C51 C43 C44 129.9(2) . . . . ?
N4 C51 C52 C53 -1.1(2) . . . . ?
N4 C51 C52 C58 -179.26(19) . . . . ?
N3 C36 C35 C41 1.4(2) . . . . ?
N3 C36 C35 C34 -178.02(17) . . . . ?
N3 C42 C41 C35 1.5(2) . . . . ?
N3 C42 C41 C46 -178.33(17) . . . . ?
N3 C42 C43 C51 -5.8(3) . . . . ?
N3 C42 C43 C44 178.11(18) . . . . ?
C21 N2 C24 C31 177.94(15) . . . . ?
C21 N2 C24 C23 -1.41(19) . . . . ?
C21 C13 C14 C15 -175.03(17) . . . . ?
C21 C22 C23 C24 0.5(2) . . . . ?
C21 C22 C23 C25 172.17(18) . . . . ?
C21 C22 C28 O5 -52.2(3) . . . . ?
C21 C22 C28 O1 125.8(3) . . . . ?
C5 N1 C12 C13 174.53(17) . . . . ?
C5 N1 C12 C11 -1.72(19) . . . . ?
C5 C6 C1 C2 -0.2(3) . . . . ?
C5 C6 C11 C12 -1.70(19) . . . . ?
C5 C6 C11 C16 179.5(2) . . . . ?
C5 C4 C3 C2 -0.9(3) . . . . ?
C24 N2 C21 C13 -171.18(15) . . . . ?
C24 N2 C21 C22 1.76(19) . . . . ?
C24 C31 C36 N3 3.1(3) . . . . ?
C24 C31 C36 C35 -175.25(17) . . . . ?
C24 C31 C32 C33 174.73(17) . . . . ?
C24 C23 C25 O6 141.8(2) . . . . ?
C24 C23 C25 O2 -35.7(4) . . . . ?
C54 N4 C51 C43 -172.62(17) . . . . ?
C54 N4 C51 C52 1.2(2) . . . . ?
C54 C4 C3 C2 174.55(17) . . . . ?
C54 C53 C55 O7 142.17(19) . . . . ?
C54 C53 C55 O3 -35.3(3) . . . . ?
C54 C53 C52 C51 0.7(2) . . . . ?
C54 C53 C52 C58 178.7(2) . . . . ?
C12 N1 C5 C6 0.60(19) . . . . ?
C12 N1 C5 C4 -176.57(17) . . . . ?
C12 C13 C14 C15 0.6(3) . . . . ?
C12 C11 C16 C15 -1.3(3) . . . . ?
C31 C24 C23 C22 -178.72(18) . . . . ?
C31 C24 C23 C25 10.0(3) . . . . ?
C31 C36 C35 C41 180.00(17) . . . . ?
C31 C36 C35 C34 0.6(3) . . . . ?
C31 C32 C33 C34 0.3(3) . . . . ?
C31 C32 C33 C37 -178.55(18) . . . . ?
C6 C5 C4 C54 -176.54(16) . . . . ?
C6 C5 C4 C3 -1.1(3) . . . . ?
C6 C1 C2 C3 -1.7(3) . . . . ?
C6 C1 C2 C7 176.23(17) . . . . ?
C6 C11 C16 C15 177.34(19) . . . . ?
C4 C5 C6 C1 1.6(3) . . . . ?
C4 C5 C6 C11 178.16(16) . . . . ?
C4 C54 C53 C55 7.7(3) . . . . ?
C4 C54 C53 C52 178.11(19) . . . . ?
C4 C3 C2 C1 2.2(3) . . . . ?
C4 C3 C2 C7 -175.67(17) . . . . ?
C36 N3 C42 C41 -0.7(2) . . . . ?
C36 N3 C42 C43 176.35(19) . . . . ?
C36 C31 C32 C33 -0.9(3) . . . . ?
C36 C35 C34 C33 -1.2(3) . . . . ?
C42 N3 C36 C31 -178.95(18) . . . . ?
C42 N3 C36 C35 -0.4(2) . . . . ?
C42 C41 C35 C36 -1.7(2) . . . . ?
C42 C41 C35 C34 177.5(2) . . . . ?
C42 C41 C46 C45 0.1(3) . . . . ?
C42 C43 C44 C45 1.8(3) . . . . ?
C13 C21 C22 C23 170.70(18) . . . . ?
C13 C21 C22 C28 -6.9(3) . . . . ?
C13 C12 C11 C6 -174.50(15) . . . . ?
C13 C12 C11 C16 4.5(3) . . . . ?
C13 C14 C15 C16 2.4(3) . . . . ?
C13 C14 C15 C17 -178.29(18) . . . . ?
C3 C2 C7 C8 -176.0(3) . . . . ?
C3 C2 C7 C9 60.8(5) . . . . ?
C3 C2 C7 C10 -56.4(4) . . . . ?
C3 C2 C7 C8A 132.1(5) . . . . ?
C3 C2 C7 C9A 13.1(5) . . . . ?
C3 C2 C7 C10A -112.5(6) . . . . ?
C1 C6 C11 C12 174.22(19) . . . . ?
C1 C6 C11 C16 -4.6(4) . . . . ?
C1 C2 C7 C8 6.2(4) . . . . ?
C1 C2 C7 C9 -117.0(5) . . . . ?
C1 C2 C7 C10 125.7(3) . . . . ?
C1 C2 C7 C8A -45.7(6) . . . . ?
C1 C2 C7 C9A -164.8(5) . . . . ?
C1 C2 C7 C10A 69.6(6) . . . . ?
C11 C12 C13 C21 171.50(16) . . . . ?
C11 C12 C13 C14 -4.1(2) . . . . ?
C11 C6 C1 C2 -175.64(19) . . . . ?
C11 C16 C15 C14 -2.0(3) . . . . ?
C11 C16 C15 C17 178.67(17) . . . . ?
C14 C15 C17 C20 -131.8(2) . . . . ?
C14 C15 C17 C18 -13.5(3) . . . . ?
C14 C15 C17 C19 110.3(3) . . . . ?
C41 C42 C43 C51 170.89(18) . . . . ?
C41 C42 C43 C44 -5.2(3) . . . . ?
C41 C35 C34 C33 179.7(2) . . . . ?
C53 C54 C4 C5 -131.3(2) . . . . ?
C53 C54 C4 C3 53.5(3) . . . . ?
C53 C52 C58 O8 128.3(2) . . . . ?
C53 C52 C58 O4 -53.4(3) . . . . ?
C51 N4 C54 C4 -179.14(16) . . . . ?
C51 N4 C54 C53 -0.8(2) . . . . ?
C51 C43 C44 C45 -174.29(18) . . . . ?
C51 C52 C58 O8 -53.9(3) . . . . ?
C51 C52 C58 O4 124.3(2) . . . . ?
C32 C31 C36 N3 178.71(17) . . . . ?
C32 C31 C36 C35 0.4(3) . . . . ?
C32 C33 C34 C35 0.7(3) . . . . ?
C32 C33 C37 C38 -179.1(4) . . . . ?
C32 C33 C37 C39 -56.7(4) . . . . ?
C32 C33 C37 C40 60.8(4) . . . . ?
C32 C33 C37 C38A -121.1(7) . . . . ?
C32 C33 C37 C39A -2.8(5) . . . . ?
C32 C33 C37 C40A 119.6(8) . . . . ?
C43 C42 C41 C35 -175.83(17) . . . . ?
C43 C42 C41 C46 4.3(3) . . . . ?
C43 C51 C52 C53 171.9(2) . . . . ?
C43 C51 C52 C58 -6.3(4) . . . . ?
C22 C21 C13 C12 145.61(19) . . . . ?
C22 C21 C13 C14 -39.0(3) . . . . ?
C22 C23 C25 O6 -28.1(3) . . . . ?
C22 C23 C25 O2 154.4(2) . . . . ?
C16 C15 C17 C20 47.5(3) . . . . ?
C16 C15 C17 C18 165.8(2) . . . . ?
C16 C15 C17 C19 -70.3(3) . . . . ?
C55 O7 C56 C57 172.6(2) . . . . ?
C55 C53 C52 C51 171.04(18) . . . . ?
C55 C53 C52 C58 -10.9(3) . . . . ?
C35 C41 C46 C45 -179.7(2) . . . . ?
C23 C24 C31 C36 -139.5(2) . . . . ?
C23 C24 C31 C32 45.1(3) . . . . ?
C23 C22 C28 O5 130.7(2) . . . . ?
C23 C22 C28 O1 -51.3(4) . . . . ?
C44 C45 C46 C41 -3.3(3) . . . . ?
C44 C45 C47 C48 77.0(5) . . . . ?
C44 C45 C47 C49 -160.9(4) . . . . ?
C44 C45 C47 C50 -41.6(4) . . . . ?
C44 C45 C47 C48A 99.5(3) . . . . ?
C44 C45 C47 C49A -144.2(3) . . . . ?
C44 C45 C47 C50A -20.1(4) . . . . ?
C46 C41 C35 C36 178.1(2) . . . . ?
C46 C41 C35 C34 -2.7(4) . . . . ?
C46 C45 C44 C43 2.4(3) . . . . ?
C46 C45 C47 C48 -100.2(4) . . . . ?
C46 C45 C47 C49 21.9(5) . . . . ?
C46 C45 C47 C50 141.2(4) . . . . ?
C46 C45 C47 C48A -77.6(3) . . . . ?
C46 C45 C47 C49A 38.7(4) . . . . ?
C46 C45 C47 C50A 162.7(3) . . . . ?
C52 C53 C55 O7 -26.5(3) . . . . ?
C52 C53 C55 O3 156.1(2) . . . . ?
C52 C51 C43 C42 141.8(2) . . . . ?
C52 C51 C43 C44 -42.3(3) . . . . ?
C34 C33 C37 C38 2.0(4) . . . . ?
C34 C33 C37 C39 124.4(4) . . . . ?
C34 C33 C37 C40 -118.1(4) . . . . ?
C34 C33 C37 C38A 60.1(7) . . . . ?
C34 C33 C37 C39A 178.3(5) . . . . ?
C34 C33 C37 C40A -59.3(8) . . . . ?
C25 O6 C26 C27 169.6(2) . . . . ?
C47 C45 C44 C43 -174.87(19) . . . . ?
C47 C45 C46 C41 173.91(19) . . . . ?
C28 O5 C29 C30 -123.1(16) . . . . ?
C28 O5 C29A C30A -157.8(5) . . . . ?
C28 C22 C23 C24 178.08(19) . . . . ?
C28 C22 C23 C25 -10.3(3) . . . . ?
C56 O7 C55 O3 -2.8(3) . . . . ?
C56 O7 C55 C53 179.73(17) . . . . ?
C26 O6 C25 O2 -12.5(4) . . . . ?
C26 O6 C25 C23 169.8(2) . . . . ?
C58 O8 C59 C60 -165.9(4) . . . . ?
C58 O8 C59 C60A 137.7(6) . . . . ?
C59 O8 C58 C52 174.6(3) . . . . ?
C59 O8 C58 O4 -3.7(4) . . . . ?
C37 C33 C34 C35 179.57(18) . . . . ?
C29 O5 C28 C22 -162.2(13) . . . . ?
C29 O5 C28 O1 19.8(14) . . . . ?
C29A O5 C28 C22 167.9(4) . . . . ?
C29A O5 C28 O1 -10.2(5) . . . . ?

loop_
_smtbx_masks_void_nr
_smtbx_masks_void_average_x
_smtbx_masks_void_average_y
_smtbx_masks_void_average_z
_smtbx_masks_void_volume
_smtbx_masks_void_count_electrons
_smtbx_masks_void_content
1 0.000 0.000 0.000 331.3 70.0 ?
2 0.000 0.500 0.500 331.3 70.0 ?
3 0.386 0.219 0.681 51.0 17.0 ?
4 0.386 0.281 0.181 51.0 17.0 ?
5 0.377 0.010 0.603 12.6 0.0 ?
6 0.377 0.490 0.103 12.6 0.0 ?
7 0.614 0.719 0.819 51.0 17.0 ?
8 0.614 0.781 0.319 51.0 17.0 ?
9 0.623 0.510 0.897 12.6 0.0 ?
10 0.623 0.990 0.397 12.6 0.0 ?
